data_4116264
loop_
_publ_author_name
'Seiya Kobatake'
'Katsunori Shibata'
'Kingo Uchida'
'Masahiro Irie'

_publ_contact_author
;
    Prof. Masahiro Irie
    Department of Chemistry and Biochemistry
    Graduate School of Engineering
    Kyushu University
    6-10-1 Hakozaki, Higashi-ku
    Fukuoka  812-8581, Japan
;
_publ_contact_author_email irie@cstf.kyushu-u.ac.jp
_publ_contact_author_fax +81-92-642-3568
_publ_contact_author_phone +81-92-642-3556
_publ_section_title
;
 Photochromism of 1,2-Bis(2-ethyl-5-phenyl-3-thienyl)perfluorocyclopentene
 in a Single-Crystalline Phase. Conrotatory Thermal Cycloreversion of the
 Closed-Ring Isomer
;
_journal_name_full 'Journal of the American Chemical Society'
_journal_page_first 12135
_journal_page_last 12141
_journal_paper_doi 10.1021/ja001996g
_journal_volume 122
_journal_year 2000
_chemical_formula_sum 'C29 H22 F6 S2'
_chemical_formula_weight 548.59
_chemical_name_systematic
;\
1,2-diethyl-8,8,9,9,10,10-hexafluoro-4,14-diphenyl-3,15-dithiatetracyclo-\
[10.3.0.0^2,6^.0^7,11^] pentadeca-4,6(7),11(12),13-tetraene and \
1,2-bis(2-ethyl-5-phenyl-3-thienyl)perfluorocyclopentene
;
_space_group_IT_number 15
_symmetry_cell_setting monoclinic
_symmetry_space_group_name_Hall '-C 2yc'
_symmetry_space_group_name_H-M 'C 1 2/c 1'
_atom_sites_solution_hydrogens geom
_atom_sites_solution_primary direct
_atom_sites_solution_secondary difmap
_audit_creation_method SHELXL-97
_cell_angle_alpha 90.00
_cell_angle_beta 101.289(3)
_cell_angle_gamma 90.00
_cell_formula_units_Z 8
_cell_length_a 29.804(4)
_cell_length_b 12.3908(18)
_cell_length_c 13.489(2)
_cell_measurement_reflns_used 3529
_cell_measurement_temperature 123(2)
_cell_measurement_theta_max 23.26
_cell_measurement_theta_min 1.39
_cell_volume 4885.0(12)
_computing_cell_refinement 'Bruker SMART'
_computing_data_collection 'Bruker SMART'
_computing_data_reduction 'Bruker SHELXTL'
_computing_molecular_graphics 'Bruker SHELXTL'
_computing_publication_material 'Bruker SHELXTL'
_computing_structure_refinement 'SHELXL-97 (Sheldrick, 1997)'
_computing_structure_solution 'SHELXS-97 (Sheldrick, 1990)'
_diffrn_ambient_temperature 123(2)
_diffrn_measured_fraction_theta_full 0.999
_diffrn_measured_fraction_theta_max 0.999
_diffrn_measurement_device_type 'CCD area detector'
_diffrn_measurement_method 'omega scans'
_diffrn_radiation_monochromator graphite
_diffrn_radiation_source 'sealed tube'
_diffrn_radiation_type MoK\a
_diffrn_radiation_wavelength 0.71073
_diffrn_reflns_av_R_equivalents 0.0000
_diffrn_reflns_av_sigmaI/netI 0.0460
_diffrn_reflns_limit_h_max 32
_diffrn_reflns_limit_h_min -33
_diffrn_reflns_limit_k_max 13
_diffrn_reflns_limit_k_min 0
_diffrn_reflns_limit_l_max 14
_diffrn_reflns_limit_l_min 0
_diffrn_reflns_number 3504
_diffrn_reflns_theta_full 23.26
_diffrn_reflns_theta_max 23.26
_diffrn_reflns_theta_min 1.39
_diffrn_standards_decay_% 0.2
_exptl_absorpt_coefficient_mu 0.282
_exptl_absorpt_correction_T_max 0.868
_exptl_absorpt_correction_T_min 0.817
_exptl_absorpt_correction_type multi-scan
_exptl_absorpt_process_details 'Bruker SADABS'
_exptl_crystal_colour blue
_exptl_crystal_density_diffrn 1.492
_exptl_crystal_description plate
_exptl_crystal_F_000 2256
_exptl_crystal_size_max 0.7
_exptl_crystal_size_mid 0.6
_exptl_crystal_size_min 0.5
_refine_diff_density_max 0.428
_refine_diff_density_min -0.334
_refine_diff_density_rms 0.067
_refine_ls_extinction_method none
_refine_ls_goodness_of_fit_ref 1.017
_refine_ls_hydrogen_treatment mixed
_refine_ls_matrix_type full
_refine_ls_number_parameters 363
_refine_ls_number_reflns 3504
_refine_ls_number_restraints 0
_refine_ls_restrained_S_all 1.017
_refine_ls_R_factor_all 0.0767
_refine_ls_R_factor_gt 0.0459
_refine_ls_shift/su_max 0.001
_refine_ls_shift/su_mean 0.000
_refine_ls_structure_factor_coef Fsqd
_refine_ls_weighting_details 'calc w=1/[\s^2^(Fo^2^)+(0.0811P)^2^+0.0000P] where P=(Fo^2^+2Fc^2^)/3'
_refine_ls_weighting_scheme calc
_refine_ls_wR_factor_gt 0.1106
_refine_ls_wR_factor_ref 0.1277
_reflns_number_gt 2463
_reflns_number_total 3504
_reflns_threshold_expression >2sigma(I)
_cod_data_source_file ja001996g_1.cif
_cod_data_source_block heat1b
_cod_depositor_comments
;
 Correcting the _chemical_name_systematic data item value by replacing
 the '<', '>' symbols with the '^' symbol. This is the preferred way of
 denoting superscript symbols in CIF files.

 Antanas Vaitkus,
 2018-10-12
;
_cod_database_code 4116264

loop_
_symmetry_equiv_pos_as_xyz
'x, y, z'
'-x, y, -z+1/2'
'x+1/2, y+1/2, z'
'-x+1/2, y+1/2, -z+1/2'
'-x, -y, -z'
'x, -y, z-1/2'
'-x+1/2, -y+1/2, -z'
'x+1/2, -y+1/2, z-1/2'

loop_
_atom_site_label
_atom_site_type_symbol
_atom_site_fract_x
_atom_site_fract_y
_atom_site_fract_z
_atom_site_U_iso_or_equiv
_atom_site_adp_type
_atom_site_occupancy
_atom_site_symmetry_multiplicity
_atom_site_calc_flag
_atom_site_refinement_flags
_atom_site_disorder_assembly
_atom_site_disorder_group
S1 S 0.08817(3) 0.80954(8) 0.06152(7) 0.0225(3) Uani 0.922(3) 1 d P A 1
S2 S 0.07834(3) 0.52771(8) 0.00936(7) 0.0231(3) Uani 0.922(3) 1 d P A 1
C1 C 0.13154(13) 0.7038(3) 0.0977(3) 0.0198(9) Uani 0.922(3) 1 d P A 1
C10 C 0.11154(13) 0.5958(4) 0.1209(3) 0.0218(9) Uani 0.922(3) 1 d P A 1
S1B S 0.1224(8) 0.8601(15) 0.0281(14) 0.079(7) Uani 0.078(3) 1 d P A 2
S2B S 0.0639(6) 0.448(2) 0.072(2) 0.108(10) Uani 0.078(3) 1 d P A 2
C1B C 0.147(2) 0.729(5) 0.072(5) 0.030(16) Uiso 0.078(3) 1 d P A 2
C10B C 0.099(3) 0.552(8) 0.128(7) 0.09(4) Uiso 0.078(3) 1 d P A 2
F1 F 0.21676(7) 0.76052(16) 0.40875(16) 0.0401(6) Uani 1 1 d . A .
F2 F 0.26544(6) 0.73111(18) 0.31288(17) 0.0440(6) Uani 1 1 d . A .
F3 F 0.21224(8) 0.55813(18) 0.45322(16) 0.0425(6) Uani 1 1 d . . .
F4 F 0.28234(7) 0.56555(17) 0.43073(18) 0.0474(7) Uani 1 1 d . . .
F5 F 0.21309(7) 0.40214(16) 0.32548(16) 0.0406(6) Uani 1 1 d . A .
F6 F 0.26046(7) 0.48618(19) 0.24968(18) 0.0460(6) Uani 1 1 d . A .
C2 C 0.16183(10) 0.7455(3) 0.1947(3) 0.0218(8) Uani 1 1 d . . .
C3 C 0.15294(10) 0.8534(3) 0.2170(3) 0.0225(8) Uani 1 1 d . A .
H3 H 0.1715 0.8922 0.2705 0.027 Uiso 1 1 calc R . .
C4 C 0.11584(11) 0.8979(3) 0.1562(3) 0.0231(8) Uani 1 1 d . . .
C5 C 0.18980(10) 0.6722(3) 0.2508(3) 0.0229(8) Uani 1 1 d . A .
C6 C 0.22706(11) 0.6916(3) 0.3404(3) 0.0276(9) Uani 1 1 d . . .
C7 C 0.23808(12) 0.5770(3) 0.3841(3) 0.0312(9) Uani 1 1 d . A .
C8 C 0.22403(11) 0.5005(3) 0.2955(3) 0.0274(9) Uani 1 1 d . . .
C9 C 0.18611(10) 0.5582(3) 0.2286(3) 0.0222(8) Uani 1 1 d . A .
C11 C 0.15055(11) 0.5166(3) 0.1604(2) 0.0233(8) Uani 1 1 d . . .
C12 C 0.14299(11) 0.4125(3) 0.1193(3) 0.0249(8) Uani 1 1 d . A .
H12 H 0.1620 0.3529 0.1439 0.030 Uiso 1 1 calc R . .
C13 C 0.10659(11) 0.4036(3) 0.0421(3) 0.0257(8) Uani 1 1 d . . .
C14 C 0.16083(12) 0.6946(3) 0.0136(3) 0.0300(9) Uani 1 1 d . . .
H14A H 0.1833 0.6356 0.0321 0.036 Uiso 1 1 calc R A 1
H14B H 0.1404 0.6740 -0.0506 0.036 Uiso 1 1 calc R A 1
C15 C 0.18641(13) 0.7966(3) -0.0042(3) 0.0368(10) Uani 1 1 d . A .
H15A H 0.1645 0.8554 -0.0240 0.055 Uiso 1 1 calc R . .
H15B H 0.2035 0.7838 -0.0581 0.055 Uiso 1 1 calc R . .
H15C H 0.2077 0.8164 0.0582 0.055 Uiso 1 1 calc R . .
C16 C 0.08097(11) 0.6067(3) 0.2012(3) 0.0259(9) Uani 1 1 d . . .
H16A H 0.0989 0.6438 0.2611 0.031 Uiso 1 1 calc R A 1
H16B H 0.0547 0.6537 0.1732 0.031 Uiso 1 1 calc R A 1
C17 C 0.06263(13) 0.5020(3) 0.2358(3) 0.0368(10) Uani 1 1 d . A .
H17A H 0.0451 0.4638 0.1772 0.055 Uiso 1 1 calc R . .
H17B H 0.0427 0.5178 0.2838 0.055 Uiso 1 1 calc R . .
H17C H 0.0882 0.4567 0.2686 0.055 Uiso 1 1 calc R . .
C18 C 0.09593(11) 1.0040(3) 0.1687(3) 0.0235(8) Uani 1 1 d . A .
C19 C 0.12082(12) 1.0824(3) 0.2294(3) 0.0302(9) Uani 1 1 d . . .
H19 H 0.1519 1.0693 0.2594 0.036 Uiso 1 1 calc R A .
C20 C 0.10094(12) 1.1786(3) 0.2467(3) 0.0353(10) Uani 1 1 d . A .
H20 H 0.1182 1.2311 0.2893 0.042 Uiso 1 1 calc R . .
C21 C 0.05586(12) 1.1997(3) 0.2022(3) 0.0326(9) Uani 1 1 d . . .
H21 H 0.0421 1.2665 0.2139 0.039 Uiso 1 1 calc R A .
C22 C 0.03111(12) 1.1228(3) 0.1410(3) 0.0308(9) Uani 1 1 d . A .
H22 H 0.0002 1.1368 0.1102 0.037 Uiso 1 1 calc R . .
C23 C 0.05072(11) 1.0261(3) 0.1240(3) 0.0250(8) Uani 1 1 d . . .
H23 H 0.0333 0.9739 0.0814 0.030 Uiso 1 1 calc R A .
C24 C 0.09072(11) 0.3060(3) -0.0151(3) 0.0252(8) Uani 1 1 d . A .
C25 C 0.11971(12) 0.2183(3) -0.0157(3) 0.0294(9) Uani 1 1 d . . .
H25 H 0.1503 0.2226 0.0208 0.035 Uiso 1 1 calc R A .
C26 C 0.10510(12) 0.1259(3) -0.0675(3) 0.0337(10) Uani 1 1 d . A .
H26 H 0.1255 0.0668 -0.0668 0.040 Uiso 1 1 calc R . .
C27 C 0.06003(12) 0.1187(3) -0.1216(3) 0.0328(9) Uani 1 1 d . . .
H27 H 0.0497 0.0552 -0.1585 0.039 Uiso 1 1 calc R A .
C28 C 0.03119(12) 0.2040(3) -0.1206(3) 0.0309(9) Uani 1 1 d . A .
H28 H 0.0004 0.1990 -0.1562 0.037 Uiso 1 1 calc R . .
C29 C 0.04594(12) 0.2973(3) -0.0689(3) 0.0288(9) Uani 1 1 d . . .
H29 H 0.0254 0.3562 -0.0700 0.035 Uiso 1 1 calc R A .

loop_
_atom_site_aniso_label
_atom_site_aniso_U_11
_atom_site_aniso_U_22
_atom_site_aniso_U_33
_atom_site_aniso_U_23
_atom_site_aniso_U_13
_atom_site_aniso_U_12
S1 0.0141(5) 0.0205(6) 0.0291(6) -0.0021(4) -0.0051(4) 0.0029(4)
S2 0.0150(5) 0.0224(6) 0.0279(6) -0.0024(4) -0.0055(4) 0.0007(4)
C1 0.0077(19) 0.021(2) 0.030(2) 0.0029(18) 0.0029(18) 0.0019(17)
C10 0.0088(19) 0.023(2) 0.030(2) -0.0043(19) -0.0046(17) 0.0023(19)
S1B 0.126(18) 0.052(11) 0.069(12) 0.020(9) 0.043(12) -0.004(11)
S2B 0.041(11) 0.099(19) 0.17(3) -0.039(18) -0.007(13) 0.007(11)
F1 0.0339(12) 0.0338(13) 0.0435(14) -0.0116(11) -0.0147(10) 0.0091(10)
F2 0.0173(11) 0.0429(14) 0.0659(16) 0.0103(12) -0.0067(11) -0.0074(10)
F3 0.0497(14) 0.0374(14) 0.0365(13) 0.0019(10) -0.0006(11) -0.0026(11)
F4 0.0266(12) 0.0340(13) 0.0666(16) -0.0041(11) -0.0277(11) 0.0045(10)
F5 0.0381(13) 0.0236(12) 0.0506(14) 0.0017(10) -0.0147(11) 0.0018(10)
F6 0.0222(11) 0.0533(15) 0.0594(15) -0.0100(12) 0.0005(11) 0.0149(11)
C2 0.0105(17) 0.023(2) 0.030(2) 0.0000(16) -0.0009(15) -0.0003(15)
C3 0.0135(17) 0.023(2) 0.029(2) -0.0013(16) 0.0000(15) -0.0013(15)
C4 0.0159(18) 0.0239(19) 0.028(2) -0.0012(16) 0.0006(15) -0.0018(15)
C5 0.0101(16) 0.024(2) 0.033(2) -0.0014(16) 0.0006(15) -0.0002(15)
C6 0.0127(18) 0.030(2) 0.037(2) 0.0003(18) -0.0044(16) 0.0000(16)
C7 0.0187(19) 0.033(2) 0.036(2) -0.0004(18) -0.0090(18) 0.0000(17)
C8 0.0173(18) 0.024(2) 0.040(2) 0.0036(17) 0.0022(17) 0.0044(16)
C9 0.0100(17) 0.024(2) 0.032(2) -0.0019(16) 0.0018(15) 0.0023(15)
C11 0.0143(18) 0.028(2) 0.027(2) 0.0008(16) 0.0013(16) 0.0043(16)
C12 0.0151(17) 0.0203(19) 0.036(2) -0.0006(17) -0.0028(16) 0.0015(15)
C13 0.0155(18) 0.032(2) 0.029(2) -0.0024(17) 0.0031(15) -0.0017(16)
C14 0.027(2) 0.027(2) 0.034(2) -0.0006(18) 0.0010(18) 0.0044(17)
C15 0.029(2) 0.038(2) 0.043(2) 0.000(2) 0.0070(19) -0.0045(18)
C16 0.0149(18) 0.028(2) 0.033(2) -0.0028(16) -0.0005(16) 0.0003(15)
C17 0.030(2) 0.038(2) 0.042(2) 0.0021(19) 0.0070(19) -0.0007(18)
C18 0.0163(18) 0.024(2) 0.030(2) 0.0019(16) 0.0044(16) 0.0015(15)
C19 0.0221(19) 0.026(2) 0.039(2) -0.0050(18) -0.0033(16) -0.0006(17)
C20 0.034(2) 0.028(2) 0.042(2) -0.0071(18) -0.0007(19) -0.0016(18)
C21 0.028(2) 0.025(2) 0.044(2) -0.0013(18) 0.0042(18) 0.0065(17)
C22 0.0195(19) 0.032(2) 0.040(2) 0.0037(18) 0.0020(17) 0.0055(17)
C23 0.0181(18) 0.024(2) 0.031(2) 0.0022(16) 0.0001(16) -0.0028(16)
C24 0.0188(18) 0.031(2) 0.026(2) -0.0021(16) 0.0056(15) -0.0028(16)
C25 0.0201(19) 0.034(2) 0.032(2) -0.0048(17) 0.0012(16) -0.0064(17)
C26 0.028(2) 0.034(2) 0.040(2) -0.0073(19) 0.0081(18) -0.0009(18)
C27 0.028(2) 0.041(2) 0.029(2) -0.0061(18) 0.0042(17) -0.0148(19)
C28 0.0175(19) 0.040(2) 0.035(2) -0.0022(18) 0.0031(16) -0.0047(18)
C29 0.0213(19) 0.033(2) 0.030(2) -0.0033(17) 0.0004(17) -0.0024(17)

loop_
_atom_type_symbol
_atom_type_description
_atom_type_scat_dispersion_real
_atom_type_scat_dispersion_imag
_atom_type_scat_source
C C 0.0033 0.0016 'International Tables Vol C Tables 4.2.6.8 and 6.1.1.4'
H H 0.0000 0.0000 'International Tables Vol C Tables 4.2.6.8 and 6.1.1.4'
F F 0.0171 0.0103 'International Tables Vol C Tables 4.2.6.8 and 6.1.1.4'
S S 0.1246 0.1234 'International Tables Vol C Tables 4.2.6.8 and 6.1.1.4'

loop_
_geom_angle_atom_site_label_1
_geom_angle_atom_site_label_2
_geom_angle_atom_site_label_3
_geom_angle
C4 S1 C1 92.63(16)
C13 S2 C10 92.34(17)
C10 C1 C2 108.1(3)
C10 C1 C14 112.4(3)
C2 C1 C14 109.0(3)
C10 C1 S1 113.5(3)
C2 C1 S1 104.6(2)
C14 C1 S1 108.8(3)
C1 C10 C11 109.5(3)
C1 C10 C16 111.9(3)
C11 C10 C16 108.7(3)
C1 C10 S2 113.9(3)
C11 C10 S2 104.0(3)
C16 C10 S2 108.4(3)
C1B S1B C4 92(2)
C13 S2B C10B 85(3)
C14 C1B C2 138(5)
C14 C1B S1B 108(4)
C2 C1B S1B 103(4)
C16 C10B C11 115(7)
C16 C10B S2B 113(6)
C11 C10B S2B 113(6)
C5 C2 C3 129.6(3)
C5 C2 C1 116.5(3)
C3 C2 C1 113.6(3)
C5 C2 C1B 120(2)
C3 C2 C1B 108(2)
C4 C3 C2 115.0(3)
C3 C4 C18 126.5(3)
C3 C4 S1 113.3(3)
C18 C4 S1 119.9(2)
C3 C4 S1B 103.9(7)
C18 C4 S1B 117.2(6)
C2 C5 C9 121.7(3)
C2 C5 C6 128.5(3)
C9 C5 C6 109.9(3)
F1 C6 F2 106.1(3)
F1 C6 C5 115.3(3)
F2 C6 C5 111.7(3)
F1 C6 C7 112.5(3)
F2 C6 C7 107.9(3)
C5 C6 C7 103.3(3)
F3 C7 F4 107.4(3)
F3 C7 C8 109.3(3)
F4 C7 C8 113.2(3)
F3 C7 C6 108.5(3)
F4 C7 C6 112.8(3)
C8 C7 C6 105.5(3)
F5 C8 F6 106.3(3)
F5 C8 C9 114.8(3)
F6 C8 C9 111.5(3)
F5 C8 C7 112.0(3)
F6 C8 C7 108.5(3)
C9 C8 C7 103.7(3)
C11 C9 C5 121.9(3)
C11 C9 C8 128.9(3)
C5 C9 C8 109.1(3)
C9 C11 C12 131.2(3)
C9 C11 C10 115.4(3)
C12 C11 C10 113.4(3)
C9 C11 C10B 132(4)
C12 C11 C10B 94(4)
C13 C12 C11 114.9(3)
C12 C13 C24 127.0(3)
C12 C13 S2B 111.0(10)
C24 C13 S2B 103.9(9)
C12 C13 S2 113.1(3)
C24 C13 S2 119.9(2)
C1B C14 C15 93(3)
C15 C14 C1 115.0(4)
C10B C16 C17 91(4)
C17 C16 C10 115.8(3)
C19 C18 C23 118.5(3)
C19 C18 C4 120.9(3)
C23 C18 C4 120.4(3)
C20 C19 C18 120.7(3)
C19 C20 C21 120.4(3)
C22 C21 C20 119.3(3)
C23 C22 C21 120.6(3)
C22 C23 C18 120.5(3)
C25 C24 C29 118.1(3)
C25 C24 C13 120.8(3)
C29 C24 C13 121.1(3)
C26 C25 C24 121.4(3)
C25 C26 C27 119.8(4)
C28 C27 C26 119.2(3)
C27 C28 C29 121.1(3)
C28 C29 C24 120.5(3)

loop_
_geom_bond_atom_site_label_1
_geom_bond_atom_site_label_2
_geom_bond_distance
S1 C4 1.760(3)
S1 C1 1.839(4)
S2 C13 1.767(4)
S2 C10 1.836(4)
C1 C10 1.522(7)
C1 C2 1.527(5)
C1 C14 1.564(6)
C10 C11 1.535(5)
C10 C16 1.552(6)
S1B C1B 1.83(6)
S1B C4 1.837(19)
S2B C13 1.51(2)
S2B C10B 1.73(10)
C1B C14 1.05(7)
C1B C2 1.64(7)
C10B C16 1.40(10)
C10B C11 1.57(10)
F1 C6 1.336(4)
F2 C6 1.361(4)
F3 C7 1.341(4)
F4 C7 1.353(4)
F5 C8 1.344(4)
F6 C8 1.362(4)
C2 C5 1.358(5)
C2 C3 1.407(5)
C3 C4 1.358(4)
C4 C18 1.465(5)
C5 C9 1.444(5)
C5 C6 1.492(5)
C6 C7 1.548(5)
C7 C8 1.519(5)
C8 C9 1.485(5)
C9 C11 1.361(4)
C11 C12 1.404(5)
C12 C13 1.353(4)
C13 C24 1.463(5)
C14 C15 1.519(5)
C16 C17 1.517(5)
C18 C19 1.388(5)
C18 C23 1.391(5)
C19 C20 1.371(5)
C20 C21 1.385(5)
C21 C22 1.377(5)
C22 C23 1.371(5)
C24 C25 1.389(5)
C24 C29 1.393(5)
C25 C26 1.368(5)
C26 C27 1.400(5)
C27 C28 1.364(5)
C28 C29 1.377(5)

loop_
_geom_torsion_atom_site_label_1
_geom_torsion_atom_site_label_2
_geom_torsion_atom_site_label_3
_geom_torsion_atom_site_label_4
_geom_torsion
C4 S1 C1 C10 125.1(3)
C4 S1 C1 C2 7.4(3)
C4 S1 C1 C14 -109.0(3)
C2 C1 C10 C11 -58.7(4)
C14 C1 C10 C11 61.7(4)
S1 C1 C10 C11 -174.3(3)
C2 C1 C10 C16 61.9(4)
C14 C1 C10 C16 -177.7(3)
S1 C1 C10 C16 -53.7(4)
C2 C1 C10 S2 -174.6(2)
C14 C1 C10 S2 -54.2(3)
S1 C1 C10 S2 69.8(3)
C13 S2 C10 C1 132.2(3)
C13 S2 C10 C11 13.1(3)
C13 S2 C10 C16 -102.5(3)
C4 S1B C1B C14 -169(4)
C4 S1B C1B C2 -16(3)
C13 S2B C10B C16 -159(6)
C13 S2B C10B C11 -26(5)
C10 C1 C2 C5 43.3(4)
C14 C1 C2 C5 -79.2(4)
S1 C1 C2 C5 164.5(3)
C10 C1 C2 C3 -130.8(3)
C14 C1 C2 C3 106.7(3)
S1 C1 C2 C3 -9.6(4)
C14 C1B C2 C5 -28(9)
S1B C1B C2 C5 -166.8(16)
C14 C1B C2 C3 134(7)
S1B C1B C2 C3 -4(3)
C5 C2 C3 C4 -165.8(3)
C1 C2 C3 C4 7.4(5)
C1B C2 C3 C4 34(2)
C2 C3 C4 C18 173.1(3)
C2 C3 C4 S1 -1.2(4)
C2 C3 C4 S1B -46.6(7)
C1 S1 C4 C3 -4.1(3)
C1 S1 C4 C18 -178.8(3)
C1B S1B C4 C3 35(2)
C1B S1B C4 C18 180(2)
C3 C2 C5 C9 163.7(3)
C1 C2 C5 C9 -9.3(5)
C1B C2 C5 C9 -38(3)
C3 C2 C5 C6 -15.8(6)
C1 C2 C5 C6 171.1(3)
C1B C2 C5 C6 142(3)
C2 C5 C6 F1 44.3(5)
C9 C5 C6 F1 -135.4(3)
C2 C5 C6 F2 -76.9(4)
C9 C5 C6 F2 103.5(3)
C2 C5 C6 C7 167.4(3)
C9 C5 C6 C7 -12.2(4)
F1 C6 C7 F3 33.4(4)
F2 C6 C7 F3 150.1(3)
C5 C6 C7 F3 -91.5(3)
F1 C6 C7 F4 -85.4(4)
F2 C6 C7 F4 31.2(4)
C5 C6 C7 F4 149.6(3)
F1 C6 C7 C8 150.5(3)
F2 C6 C7 C8 -92.8(3)
C5 C6 C7 C8 25.5(4)
F3 C7 C8 F5 -37.1(4)
F4 C7 C8 F5 82.5(4)
C6 C7 C8 F5 -153.6(3)
F3 C7 C8 F6 -154.1(3)
F4 C7 C8 F6 -34.5(4)
C6 C7 C8 F6 89.4(3)
F3 C7 C8 C9 87.3(3)
F4 C7 C8 C9 -153.1(3)
C6 C7 C8 C9 -29.2(4)
C2 C5 C9 C11 -9.8(5)
C6 C5 C9 C11 169.9(3)
C2 C5 C9 C8 174.2(3)
C6 C5 C9 C8 -6.2(4)
F5 C8 C9 C11 -31.0(5)
F6 C8 C9 C11 89.9(4)
C7 C8 C9 C11 -153.5(4)
F5 C8 C9 C5 144.8(3)
F6 C8 C9 C5 -94.3(3)
C7 C8 C9 C5 22.2(4)
C5 C9 C11 C12 171.6(4)
C8 C9 C11 C12 -13.1(6)
C5 C9 C11 C10 -8.5(5)
C8 C9 C11 C10 166.7(4)
C5 C9 C11 C10B -31(5)
C8 C9 C11 C10B 144(5)
C1 C10 C11 C9 43.1(4)
C16 C10 C11 C9 -79.5(4)
S2 C10 C11 C9 165.2(3)
C1 C10 C11 C12 -137.0(3)
C16 C10 C11 C12 100.4(4)
S2 C10 C11 C12 -14.9(4)
C16 C10B C11 C9 -27(9)
S2B C10B C11 C9 -159(3)
C16 C10B C11 C12 136(6)
S2B C10B C11 C12 4(5)
C9 C11 C12 C13 -170.9(4)
C10 C11 C12 C13 9.2(5)
C10B C11 C12 C13 26(4)
C11 C12 C13 C24 179.7(3)
C11 C12 C13 S2B -52.7(12)
C11 C12 C13 S2 1.9(4)
C10B S2B C13 C12 42(4)
C10B S2B C13 C24 -179(3)
C10 S2 C13 C12 -9.5(3)
C10 S2 C13 C24 172.5(3)
C10 S2 C13 S2B 89.2(12)
C2 C1B C14 C15 -88(7)
S1B C1B C14 C15 49(3)
C2 C1B C14 C1 96(11)
C10 C1 C14 C15 -173.0(3)
C2 C1 C14 C15 -53.1(4)
S1 C1 C14 C15 60.5(4)
C11 C10B C16 C17 -94(6)
S2B C10B C16 C17 38(5)
C1 C10 C16 C17 -175.1(3)
C11 C10 C16 C17 -54.1(4)
S2 C10 C16 C17 58.4(4)
C3 C4 C18 C19 18.0(6)
S1 C4 C18 C19 -168.1(3)
S1B C4 C18 C19 -117.8(8)
C3 C4 C18 C23 -158.6(3)
S1 C4 C18 C23 15.3(5)
S1B C4 C18 C23 65.6(9)
C23 C18 C19 C20 1.4(5)
C4 C18 C19 C20 -175.3(3)
C18 C19 C20 C21 -1.1(6)
C19 C20 C21 C22 0.3(6)
C20 C21 C22 C23 0.1(6)
C21 C22 C23 C18 0.3(5)
C19 C18 C23 C22 -1.0(5)
C4 C18 C23 C22 175.7(3)
C12 C13 C24 C25 -19.7(5)
S2B C13 C24 C25 -150.1(13)
S2 C13 C24 C25 158.0(3)
C12 C13 C24 C29 159.0(4)
S2B C13 C24 C29 28.6(13)
S2 C13 C24 C29 -23.3(5)
C29 C24 C25 C26 0.2(5)
C13 C24 C25 C26 178.9(3)
C24 C25 C26 C27 0.1(6)
C25 C26 C27 C28 -0.7(6)
C26 C27 C28 C29 1.1(6)
C27 C28 C29 C24 -0.9(6)
C25 C24 C29 C28 0.2(5)
C13 C24 C29 C28 -178.5(3)
